data_7130140
loop_
_publ_author_name
'Volla, Chandra'
'Nair, Akshay Murali'
'Halder, Indranil'

_publ_section_title
;
 A Metal-free Four-component Sulfonylation, Giese Cyclization,
 Selenylation Cascade via Insertion of Sulfur Dioxide
;
_journal_name_full 'Chemical Communications'
_journal_paper_doi 10.1039/D2CC02315F
_journal_year 2022
_chemical_formula_moiety 'C34 H27 Br O5 S Se'
_chemical_formula_sum 'C34 H27 Br O5 S Se'
_chemical_formula_weight 706.48
_space_group_crystal_system triclinic
_space_group_IT_number 2
_space_group_name_Hall '-P 1'
_space_group_name_H-M_alt 'P -1'
_atom_sites_solution_hydrogens geom
_atom_sites_solution_primary dual
_audit_creation_date 2021-10-22
_audit_creation_method
;
Olex2 1.3-ac4
(compiled 2019.04.23 svn.r3594 for Rigaku Oxford Diffraction, GUI svn.r5739)
;
_audit_update_record
;
2022-03-28 deposited with the CCDC.	2022-05-23 downloaded from the CCDC.
;
_cell_angle_alpha 115.650(4)
_cell_angle_beta 98.002(3)
_cell_angle_gamma 97.217(3)
_cell_formula_units_Z 4
_cell_length_a 7.7248(2)
_cell_length_b 20.4230(8)
_cell_length_c 21.7248(10)
_cell_measurement_reflns_used 6985
_cell_measurement_temperature 150.00(10)
_cell_measurement_theta_max 22.2340
_cell_measurement_theta_min 1.8710
_cell_volume 2992.5(2)
_computing_cell_refinement 'CrysAlisPro 1.171.41.93a (Rigaku OD, 2020)'
_computing_data_collection 'CrysAlisPro 1.171.41.93a (Rigaku OD, 2020)'
_computing_data_reduction 'CrysAlisPro 1.171.41.93a (Rigaku OD, 2020)'
_computing_molecular_graphics 'Olex2 (Dolomanov et al., 2009)'
_computing_publication_material 'Olex2 (Dolomanov et al., 2009)'
_computing_structure_refinement 'ShelXL (Sheldrick, 2015)'
_computing_structure_solution 'ShelXT (Sheldrick, 2015)'
_diffrn_ambient_environment N~2~
_diffrn_ambient_temperature 150.00(10)
_diffrn_detector 'CCD plate'
_diffrn_measured_fraction_theta_full 1.000
_diffrn_measured_fraction_theta_max 1.000
_diffrn_measurement_details
;
List of Runs (angles in degrees, time in seconds):

  # Type    Start    End  Width  t~exp~   \w     \q     \k     \f   Frames
#--------------------------------------------------------------------------
  1  \f   -349.73  10.27   1.00    5.00   6.61  -9.84 -31.50    --   360
  2  \w    -60.89   0.11   1.00    5.00    --  -14.77  94.56 -34.84   61
  3  \w    -65.46  -0.46   1.00    5.00    --  -19.34  94.56 145.16   65
  4  \w   -100.81  15.19   1.00    5.00    --   -9.84 -59.25 164.08  116
  5  \f    -10.27 349.73   1.00    5.00  81.02  -9.84  31.50    --   360
  6  \w    -65.46  -0.46   1.00    5.00    --  -19.34  94.56  73.16   65
;
_diffrn_measurement_device 'abstract diffractometer'
_diffrn_measurement_device_type 'Saxi-CrysAlisPro-abstract goniometer imported SAXI images'
_diffrn_measurement_method '\w and \f scans'
_diffrn_orient_matrix_type 'CrysAlisPro convention (1999,Acta A55,543-557)'
_diffrn_orient_matrix_UB_11 -0.0216290000
_diffrn_orient_matrix_UB_12 0.0322558000
_diffrn_orient_matrix_UB_13 -0.0011389000
_diffrn_orient_matrix_UB_21 -0.0329985000
_diffrn_orient_matrix_UB_22 -0.0206484000
_diffrn_orient_matrix_UB_23 -0.0366715000
_diffrn_orient_matrix_UB_31 -0.0862023000
_diffrn_orient_matrix_UB_32 -0.0092099000
_diffrn_orient_matrix_UB_33 0.0054921000
_diffrn_radiation_monochromator graphite
_diffrn_radiation_probe x-ray
_diffrn_radiation_type 'Mo K\a'
_diffrn_radiation_wavelength 0.71073
_diffrn_reflns_av_R_equivalents 0.1078
_diffrn_reflns_av_unetI/netI 0.0664
_diffrn_reflns_Laue_measured_fraction_full 1.000
_diffrn_reflns_Laue_measured_fraction_max 1.000
_diffrn_reflns_limit_h_max 9
_diffrn_reflns_limit_h_min -9
_diffrn_reflns_limit_k_max 24
_diffrn_reflns_limit_k_min -24
_diffrn_reflns_limit_l_max 25
_diffrn_reflns_limit_l_min -25
_diffrn_reflns_number 83995
_diffrn_reflns_point_group_measured_fraction_full 1.000
_diffrn_reflns_point_group_measured_fraction_max 1.000
_diffrn_reflns_theta_full 24.998
_diffrn_reflns_theta_max 24.998
_diffrn_reflns_theta_min 1.876
_diffrn_source 'fine-focus sealed X-ray tube'
_diffrn_source_type 'Enhance (Mo) X-ray Source'
_exptl_absorpt_coefficient_mu 2.702
_exptl_absorpt_correction_T_max 1.00000
_exptl_absorpt_correction_T_min 0.75738
_exptl_absorpt_correction_type multi-scan
_exptl_absorpt_process_details
;
CrysAlisPro 1.171.41.93a (Rigaku Oxford Diffraction, 2020)
Empirical absorption correction using spherical harmonics,
implemented in SCALE3 ABSPACK scaling algorithm.
;
_exptl_crystal_colour colourless
_exptl_crystal_colour_primary colourless
_exptl_crystal_density_diffrn 1.568
_exptl_crystal_description block
_exptl_crystal_F_000 1424
_exptl_crystal_size_max 0.19
_exptl_crystal_size_mid 0.123
_exptl_crystal_size_min 0.062
_refine_diff_density_max 0.466
_refine_diff_density_min -0.665
_refine_diff_density_rms 0.087
_refine_ls_extinction_method none
_refine_ls_goodness_of_fit_ref 1.025
_refine_ls_hydrogen_treatment constr
_refine_ls_matrix_type full
_refine_ls_number_parameters 759
_refine_ls_number_reflns 10535
_refine_ls_number_restraints 0
_refine_ls_restrained_S_all 1.025
_refine_ls_R_factor_all 0.0685
_refine_ls_R_factor_gt 0.0422
_refine_ls_shift/su_max 0.002
_refine_ls_shift/su_mean 0.000
_refine_ls_structure_factor_coef Fsqd
_refine_ls_weighting_details 'w=1/[\s^2^(Fo^2^)+(0.0261P)^2^+1.8156P] where P=(Fo^2^+2Fc^2^)/3'
_refine_ls_weighting_scheme calc
_refine_ls_wR_factor_gt 0.0815
_refine_ls_wR_factor_ref 0.0921
_reflns_Friedel_coverage 0.000
_reflns_number_gt 7734
_reflns_number_total 10535
_reflns_threshold_expression 'I > 2\s(I)'
_cod_data_source_file d2cc02315f2.cif
_cod_data_source_block cmrv_ih_8_2_10_autored
_cod_depositor_comments
;

2024-12-16
Z value and formula fixed to values more according to usual
chemical conventions.                 miguel
;
_cod_original_formula_sum 'C68 H54 Br2 O10 S2 Se2'
_cod_original_formula_weight 1412.97
_cod_original_formula_moiety '2(C34 H27 Br O5 S Se)'
_cod_original_formula_units_Z 2
_cod_database_code 7130140
_shelx_shelxl_version_number 2018/3
_chemical_oxdiff_formula C25H52N2O2S1
_shelx_space_group_comment
;
The symmetry employed for this shelxl refinement is uniquely defined
by the following loop, which should always be used as a source of
symmetry information in preference to the above space-group names.
They are only intended as comments.
;
_reflns_odcompleteness_completeness 76.81
_reflns_odcompleteness_iscentric 1
_reflns_odcompleteness_theta 36.76
_olex2_refinement_description
;
1. Fixed Uiso
 At 1.2 times of:
  All C(H) groups, All C(H,H) groups
 At 1.5 times of:
  All C(H,H,H) groups
2.a Ternary CH refined with riding coordinates:
 C7(H7), C12(H12), C41(H41), C42(H42)
2.b Secondary CH2 refined with riding coordinates:
 C15(H15A,H15B), C48(H48A,H48B)
2.c Aromatic/amide H refined with riding coordinates:
 C2(H2), C3(H3), C4(H4), C5(H5), C6(H6), C9(H9), C10(H10), C17(H17), C18(H18),
 C20(H20), C21(H21), C23(H23), C24(H24), C25(H25), C26(H26), C27(H27), C29(H29),
  C30(H30), C32(H32), C33(H33), C36(H36), C37(H37), C38(H38), C39(H39),
 C40(H40), C44(H44), C45(H45), C51(H51), C52(H52), C53(H53), C54(H54), C55(H55),
  C57(H57), C58(H58), C60(H60), C61(H61), C63(H63), C64(H64), C66(H66), C67(H67)
2.d Idealised Me refined as rotating group:
 C34(H34A,H34B,H34C), C68(H68A,H68B,H68C)
;
_olex2_submission_special_instructions 'No special instructions were received'
_oxdiff_exptl_absorpt_empirical_details
;
Empirical correction (ABSPACK) includes:
- Absorption correction using spherical harmonics
- Frame scaling
;
_oxdiff_exptl_absorpt_empirical_full_max 1.266
_oxdiff_exptl_absorpt_empirical_full_min 0.790

loop_
_space_group_symop_operation_xyz
'x, y, z'
'-x, -y, -z'

loop_
_atom_site_label
_atom_site_type_symbol
_atom_site_fract_x
_atom_site_fract_y
_atom_site_fract_z
_atom_site_U_iso_or_equiv
_atom_site_adp_type
_atom_site_occupancy
_atom_site_site_symmetry_order
_atom_site_calc_flag
_atom_site_refinement_flags_posn
_atom_site_refinement_flags_adp
_atom_site_refinement_flags_occupancy
_atom_site_disorder_assembly
_atom_site_disorder_group
Se1 Se 1.03370(5) 1.10870(2) 0.68388(2) 0.02563(11) Uani 1 1 d . . . . .
Br2 Br 0.74322(8) 0.59038(3) 0.38895(3) 0.06556(19) Uani 1 1 d . . . . .
Se3 Se 0.05724(5) 0.34555(2) 0.01108(2) 0.02685(11) Uani 1 1 d . . . . .
Br4 Br 0.33449(6) 0.81757(2) 0.42151(2) 0.03509(12) Uani 1 1 d . . . . .
S1 S 0.61742(12) 0.90216(6) 0.69253(5) 0.0248(2) Uani 1 1 d . . . . .
S2 S 0.51538(12) 0.41739(5) 0.22443(5) 0.0220(2) Uani 1 1 d . . . . .
O1 O 1.4778(3) 1.09346(15) 0.66948(14) 0.0330(7) Uani 1 1 d . . . . .
O2 O 0.8527(3) 0.96455(14) 0.56678(13) 0.0215(6) Uani 1 1 d . . . . .
O3 O 0.6820(3) 0.91515(16) 0.76239(14) 0.0328(7) Uani 1 1 d . . . . .
O4 O 0.4652(3) 0.92972(17) 0.67605(16) 0.0381(8) Uani 1 1 d . . . . .
O5 O 0.4736(5) 0.5790(2) 0.5151(2) 0.0749(12) Uani 1 1 d . . . . .
O6 O 0.2641(3) 0.50595(14) 0.11207(13) 0.0232(6) Uani 1 1 d . . . . .
O7 O -0.3749(3) 0.38483(15) 0.02069(14) 0.0299(7) Uani 1 1 d . . . . .
O8 O 0.5000(3) 0.43362(15) 0.29419(14) 0.0317(7) Uani 1 1 d . . . . .
O9 O 0.6750(3) 0.45050(15) 0.21294(15) 0.0354(7) Uani 1 1 d . . . . .
O10 O 0.3353(5) 0.09431(16) 0.05080(16) 0.0504(9) Uani 1 1 d . . . . .
C1 C 1.1744(5) 1.1985(2) 0.7608(2) 0.0237(9) Uani 1 1 d . . . . .
C2 C 1.2709(5) 1.2018(2) 0.8211(2) 0.0310(10) Uani 1 1 d . . . . .
H2 H 1.276602 1.157331 0.824736 0.037 Uiso 1 1 calc R . . . .
C3 C 1.3596(6) 1.2699(2) 0.8763(2) 0.0360(11) Uani 1 1 d . . . . .
H3 H 1.428519 1.271830 0.917070 0.043 Uiso 1 1 calc R . . . .
C4 C 1.3479(5) 1.3340(2) 0.8721(2) 0.0350(11) Uani 1 1 d . . . . .
H4 H 1.406431 1.380585 0.910315 0.042 Uiso 1 1 calc R . . . .
C5 C 1.2512(5) 1.3312(2) 0.8123(2) 0.0343(11) Uani 1 1 d . . . . .
H5 H 1.243309 1.376002 0.809663 0.041 Uiso 1 1 calc R . . . .
C6 C 1.1655(5) 1.2637(2) 0.7562(2) 0.0264(9) Uani 1 1 d . . . . .
H6 H 1.101075 1.262023 0.714823 0.032 Uiso 1 1 calc R . . . .
C7 C 1.1966(5) 1.0401(2) 0.67977(19) 0.0214(9) Uani 1 1 d . . . . .
H7 H 1.259443 1.053733 0.728461 0.026 Uiso 1 1 calc R . . . .
C8 C 1.3326(5) 1.0510(2) 0.6400(2) 0.0234(9) Uani 1 1 d . . . . .
C9 C 1.2764(5) 1.0091(2) 0.5636(2) 0.0247(9) Uani 1 1 d . . . . .
H9 H 1.349938 1.019479 0.536034 0.030 Uiso 1 1 calc R . . . .
C10 C 1.1278(5) 0.9573(2) 0.5313(2) 0.0218(9) Uani 1 1 d . . . . .
H10 H 1.095571 0.935457 0.481716 0.026 Uiso 1 1 calc R . . . .
C11 C 1.0060(5) 0.9308(2) 0.56877(19) 0.0203(9) Uani 1 1 d . . . . .
C12 C 1.0940(4) 0.9591(2) 0.64525(18) 0.0190(8) Uani 1 1 d . . . . .
H12 H 1.184228 0.928294 0.646352 0.023 Uiso 1 1 calc R . . . .
C13 C 0.9622(4) 0.9476(2) 0.68708(19) 0.0187(8) Uani 1 1 d . . . . .
C14 C 0.7885(5) 0.9343(2) 0.65994(19) 0.0193(8) Uani 1 1 d . . . . .
C15 C 0.7163(5) 0.9390(2) 0.5938(2) 0.0241(9) Uani 1 1 d . . . . .
H15A H 0.649213 0.889206 0.557790 0.029 Uiso 1 1 calc R . . . .
H15B H 0.631664 0.972972 0.603691 0.029 Uiso 1 1 calc R . . . .
C16 C 0.9455(5) 0.8464(2) 0.5272(2) 0.0227(9) Uani 1 1 d . . . . .
C17 C 0.8379(5) 0.8170(2) 0.4603(2) 0.0305(10) Uani 1 1 d . . . . .
H17 H 0.805983 0.849727 0.442237 0.037 Uiso 1 1 calc R . . . .
C18 C 0.7767(5) 0.7414(3) 0.4198(2) 0.0393(12) Uani 1 1 d . . . . .
H18 H 0.702604 0.722222 0.374493 0.047 Uiso 1 1 calc R . . . .
C19 C 0.8245(6) 0.6944(2) 0.4458(2) 0.0375(12) Uani 1 1 d . . . . .
C20 C 0.9303(6) 0.7205(2) 0.5112(2) 0.0388(11) Uani 1 1 d . . . . .
H20 H 0.962089 0.687274 0.528622 0.047 Uiso 1 1 calc R . . . .
C21 C 0.9898(5) 0.7970(2) 0.5514(2) 0.0305(10) Uani 1 1 d . . . . .
H21 H 1.063086 0.815658 0.596792 0.037 Uiso 1 1 calc R . . . .
C22 C 1.0485(4) 0.9572(2) 0.75701(19) 0.0202(9) Uani 1 1 d . . . . .
C23 C 1.0363(5) 1.0176(2) 0.8173(2) 0.0286(10) Uani 1 1 d . . . . .
H23 H 0.959305 1.049468 0.814441 0.034 Uiso 1 1 calc R . . . .
C24 C 1.1349(5) 1.0324(2) 0.8819(2) 0.0342(11) Uani 1 1 d . . . . .
H24 H 1.126982 1.074517 0.922895 0.041 Uiso 1 1 calc R . . . .
C25 C 1.2450(5) 0.9855(3) 0.8864(2) 0.0338(11) Uani 1 1 d . . . . .
H25 H 1.312084 0.995279 0.930662 0.041 Uiso 1 1 calc R . . . .
C26 C 1.2577(5) 0.9250(2) 0.8273(2) 0.0334(11) Uani 1 1 d . . . . .
H26 H 1.332327 0.892513 0.830483 0.040 Uiso 1 1 calc R . . . .
C27 C 1.1607(5) 0.9115(2) 0.7628(2) 0.0257(9) Uani 1 1 d . . . . .
H27 H 1.171653 0.870149 0.721783 0.031 Uiso 1 1 calc R . . . .
C28 C 0.5727(5) 0.8056(2) 0.6381(2) 0.0271(10) Uani 1 1 d . . . . .
C29 C 0.6694(5) 0.7615(2) 0.6561(2) 0.0339(11) Uani 1 1 d . . . . .
H29 H 0.761221 0.783460 0.697342 0.041 Uiso 1 1 calc R . . . .
C30 C 0.6324(6) 0.6856(3) 0.6140(2) 0.0424(12) Uani 1 1 d . . . . .
H30 H 0.696367 0.654950 0.626817 0.051 Uiso 1 1 calc R . . . .
C31 C 0.5005(6) 0.6544(3) 0.5527(3) 0.0468(13) Uani 1 1 d . . . . .
C32 C 0.4066(6) 0.6985(3) 0.5345(3) 0.0483(13) Uani 1 1 d . . . . .
H32 H 0.316874 0.676694 0.492625 0.058 Uiso 1 1 calc R . . . .
C33 C 0.4417(5) 0.7746(3) 0.5768(2) 0.0399(12) Uani 1 1 d . . . . .
H33 H 0.377201 0.805133 0.564104 0.048 Uiso 1 1 calc R . . . .
C34 C 0.3384(8) 0.5430(3) 0.4505(3) 0.091(2) Uani 1 1 d . . . . .
H34A H 0.365536 0.564443 0.419574 0.137 Uiso 1 1 calc GR . . . .
H34B H 0.220943 0.550394 0.460967 0.137 Uiso 1 1 calc GR . . . .
H34C H 0.337578 0.489680 0.427456 0.137 Uiso 1 1 calc GR . . . .
C35 C -0.1140(5) 0.2549(2) -0.0500(2) 0.0297(10) Uani 1 1 d . . . . .
C36 C -0.1962(6) 0.2089(2) -0.0258(3) 0.0430(12) Uani 1 1 d . . . . .
H36 H -0.172560 0.222427 0.022702 0.052 Uiso 1 1 calc R . . . .
C37 C -0.3121(6) 0.1434(3) -0.0729(3) 0.0501(13) Uani 1 1 d . . . . .
H37 H -0.370927 0.112730 -0.056208 0.060 Uiso 1 1 calc R . . . .
C38 C -0.3444(6) 0.1216(3) -0.1435(3) 0.0488(14) Uani 1 1 d . . . . .
H38 H -0.422666 0.075796 -0.175472 0.059 Uiso 1 1 calc R . . . .
C39 C -0.2618(6) 0.1671(3) -0.1675(3) 0.0485(13) Uani 1 1 d . . . . .
H39 H -0.284338 0.152667 -0.216210 0.058 Uiso 1 1 calc R . . . .
C40 C -0.1465(5) 0.2335(2) -0.1211(2) 0.0368(11) Uani 1 1 d . . . . .
H40 H -0.089507 0.264407 -0.137957 0.044 Uiso 1 1 calc R . . . .
C41 C -0.0867(5) 0.3922(2) 0.0815(2) 0.0219(9) Uani 1 1 d . . . . .
H41 H -0.150364 0.353080 0.091173 0.026 Uiso 1 1 calc R . . . .
C42 C 0.0284(5) 0.4548(2) 0.15090(19) 0.0199(8) Uani 1 1 d . . . . .
H42 H -0.054205 0.471670 0.183571 0.024 Uiso 1 1 calc R . . . .
C43 C 0.1133(4) 0.5232(2) 0.14455(19) 0.0194(8) Uani 1 1 d . . . . .
C44 C -0.0095(5) 0.5387(2) 0.09486(19) 0.0232(9) Uani 1 1 d . . . . .
H44 H 0.023651 0.584307 0.093417 0.028 Uiso 1 1 calc R . . . .
C45 C -0.1610(5) 0.4934(2) 0.0528(2) 0.0242(9) Uani 1 1 d . . . . .
H45 H -0.232136 0.508817 0.024315 0.029 Uiso 1 1 calc R . . . .
C46 C -0.2230(5) 0.4202(2) 0.04861(19) 0.0234(9) Uani 1 1 d . . . . .
C47 C 0.1675(5) 0.4268(2) 0.18461(19) 0.0204(9) Uani 1 1 d . . . . .
C48 C 0.4052(5) 0.4938(2) 0.1529(2) 0.0242(9) Uani 1 1 d . . . . .
H48A H 0.473987 0.542353 0.190618 0.029 Uiso 1 1 calc R . . . .
H48B H 0.487075 0.469863 0.122907 0.029 Uiso 1 1 calc R . . . .
C49 C 0.3390(5) 0.4457(2) 0.1850(2) 0.0212(9) Uani 1 1 d . . . . .
C50 C 0.0913(5) 0.3787(2) 0.2142(2) 0.0250(9) Uani 1 1 d . . . . .
C51 C 0.0488(5) 0.3020(2) 0.1754(3) 0.0366(11) Uani 1 1 d . . . . .
H51 H 0.078703 0.279332 0.130967 0.044 Uiso 1 1 calc R . . . .
C52 C -0.0372(6) 0.2580(3) 0.2007(3) 0.0481(14) Uani 1 1 d . . . . .
H52 H -0.064411 0.205513 0.173873 0.058 Uiso 1 1 calc R . . . .
C53 C -0.0825(6) 0.2907(3) 0.2645(3) 0.0509(14) Uani 1 1 d . . . . .
H53 H -0.143098 0.260745 0.281457 0.061 Uiso 1 1 calc R . . . .
C54 C -0.0410(6) 0.3663(3) 0.3037(3) 0.0462(13) Uani 1 1 d . . . . .
H54 H -0.071199 0.388414 0.348128 0.055 Uiso 1 1 calc R . . . .
C55 C 0.0452(5) 0.4108(3) 0.2789(2) 0.0366(11) Uani 1 1 d . . . . .
H55 H 0.072656 0.463260 0.306207 0.044 Uiso 1 1 calc R . . . .
C56 C 0.1720(5) 0.5931(2) 0.21504(19) 0.0204(9) Uani 1 1 d . . . . .
C57 C 0.2888(5) 0.6539(2) 0.2197(2) 0.0267(9) Uani 1 1 d . . . . .
H57 H 0.333877 0.649581 0.179899 0.032 Uiso 1 1 calc R . . . .
C58 C 0.3405(5) 0.7201(2) 0.2806(2) 0.0274(10) Uani 1 1 d . . . . .
H58 H 0.420439 0.760829 0.282818 0.033 Uiso 1 1 calc R . . . .
C59 C 0.2744(5) 0.7262(2) 0.3378(2) 0.0248(9) Uani 1 1 d . . . . .
C60 C 0.1566(5) 0.6673(2) 0.3346(2) 0.0274(9) Uani 1 1 d . . . . .
H60 H 0.111321 0.672333 0.374584 0.033 Uiso 1 1 calc R . . . .
C61 C 0.1048(5) 0.6016(2) 0.2738(2) 0.0272(10) Uani 1 1 d . . . . .
H61 H 0.022485 0.561682 0.271809 0.033 Uiso 1 1 calc R . . . .
C62 C 0.4743(5) 0.3202(2) 0.1738(2) 0.0226(9) Uani 1 1 d . . . . .
C63 C 0.4667(5) 0.2896(2) 0.1024(2) 0.0313(10) Uani 1 1 d . . . . .
H63 H 0.492032 0.320623 0.081063 0.038 Uiso 1 1 calc R . . . .
C64 C 0.4219(6) 0.2139(2) 0.0632(2) 0.0362(11) Uani 1 1 d . . . . .
H64 H 0.416469 0.192142 0.014312 0.043 Uiso 1 1 calc R . . . .
C65 C 0.3842(5) 0.1686(2) 0.0947(2) 0.0306(10) Uani 1 1 d . . . . .
C66 C 0.3977(5) 0.1991(2) 0.1659(2) 0.0290(10) Uani 1 1 d . . . . .
H66 H 0.376637 0.168154 0.187546 0.035 Uiso 1 1 calc R . . . .
C67 C 0.4422(5) 0.2754(2) 0.2053(2) 0.0289(10) Uani 1 1 d . . . . .
H67 H 0.450677 0.297039 0.254426 0.035 Uiso 1 1 calc R . . . .
C68 C 0.2522(7) 0.0474(3) 0.0768(3) 0.0505(13) Uani 1 1 d . . . . .
H68A H 0.207291 -0.002967 0.038383 0.076 Uiso 1 1 calc GR . . . .
H68B H 0.152593 0.067109 0.096634 0.076 Uiso 1 1 calc GR . . . .
H68C H 0.340086 0.045905 0.113127 0.076 Uiso 1 1 calc GR . . . .

loop_
_atom_site_aniso_label
_atom_site_aniso_U_11
_atom_site_aniso_U_22
_atom_site_aniso_U_33
_atom_site_aniso_U_23
_atom_site_aniso_U_13
_atom_site_aniso_U_12
Se1 0.0273(2) 0.0211(2) 0.0225(2) 0.00563(19) -0.00022(17) 0.00745(17)
Br2 0.0807(4) 0.0256(3) 0.0568(4) -0.0067(3) 0.0182(3) -0.0098(3)
Se3 0.0302(2) 0.0224(2) 0.0241(2) 0.00658(19) 0.00719(18) 0.00677(17)
Br4 0.0403(2) 0.0259(3) 0.0259(3) 0.0019(2) 0.00316(19) 0.00393(19)
S1 0.0192(5) 0.0321(6) 0.0279(6) 0.0185(5) 0.0036(4) 0.0047(4)
S2 0.0201(5) 0.0187(5) 0.0243(6) 0.0079(5) 0.0024(4) 0.0037(4)
O1 0.0283(15) 0.0320(18) 0.0311(17) 0.0127(14) 0.0004(13) -0.0067(13)
O2 0.0186(13) 0.0283(16) 0.0197(15) 0.0116(13) 0.0053(11) 0.0081(11)
O3 0.0327(15) 0.0393(19) 0.0294(17) 0.0178(15) 0.0112(13) 0.0047(13)
O4 0.0257(15) 0.053(2) 0.054(2) 0.0358(18) 0.0159(14) 0.0178(14)
O5 0.092(3) 0.039(2) 0.060(3) 0.004(2) -0.008(2) -0.005(2)
O6 0.0274(14) 0.0227(15) 0.0231(15) 0.0112(13) 0.0114(12) 0.0078(11)
O7 0.0254(15) 0.0320(17) 0.0238(16) 0.0091(14) -0.0030(12) 0.0004(13)
O8 0.0328(15) 0.0278(17) 0.0270(17) 0.0076(14) 0.0011(13) 0.0060(12)
O9 0.0247(15) 0.0326(18) 0.047(2) 0.0182(16) 0.0042(13) 0.0019(12)
O10 0.090(3) 0.0227(18) 0.0307(19) 0.0066(15) 0.0183(17) 0.0003(16)
C1 0.023(2) 0.020(2) 0.024(2) 0.0068(19) 0.0058(17) 0.0054(16)
C2 0.035(2) 0.022(2) 0.027(3) 0.005(2) 0.0006(19) 0.0098(18)
C3 0.042(3) 0.030(3) 0.025(3) 0.004(2) 0.000(2) 0.010(2)
C4 0.029(2) 0.027(3) 0.035(3) 0.003(2) 0.006(2) 0.0034(19)
C5 0.032(2) 0.021(2) 0.046(3) 0.011(2) 0.011(2) 0.0080(18)
C6 0.026(2) 0.026(2) 0.027(2) 0.011(2) 0.0065(18) 0.0085(17)
C7 0.0221(19) 0.021(2) 0.016(2) 0.0036(18) 0.0037(16) 0.0049(16)
C8 0.023(2) 0.019(2) 0.028(2) 0.0105(19) 0.0031(17) 0.0059(17)
C9 0.026(2) 0.027(2) 0.022(2) 0.0101(19) 0.0079(17) 0.0072(18)
C10 0.029(2) 0.023(2) 0.015(2) 0.0082(18) 0.0032(16) 0.0112(17)
C11 0.0203(19) 0.022(2) 0.018(2) 0.0073(18) 0.0036(16) 0.0067(16)
C12 0.0185(18) 0.021(2) 0.016(2) 0.0072(18) 0.0028(15) 0.0065(15)
C13 0.0216(19) 0.013(2) 0.020(2) 0.0053(17) 0.0040(16) 0.0061(15)
C14 0.023(2) 0.017(2) 0.019(2) 0.0071(17) 0.0087(16) 0.0062(16)
C15 0.0175(19) 0.035(3) 0.024(2) 0.016(2) 0.0054(16) 0.0079(17)
C16 0.0202(19) 0.023(2) 0.024(2) 0.0091(19) 0.0060(17) 0.0037(16)
C17 0.028(2) 0.032(3) 0.025(2) 0.008(2) 0.0010(18) 0.0036(18)
C18 0.031(2) 0.037(3) 0.029(3) -0.001(2) 0.004(2) -0.003(2)
C19 0.037(3) 0.022(3) 0.036(3) -0.002(2) 0.015(2) -0.003(2)
C20 0.050(3) 0.024(3) 0.042(3) 0.013(2) 0.013(2) 0.010(2)
C21 0.037(2) 0.024(2) 0.024(2) 0.004(2) 0.0056(19) 0.0068(19)
C22 0.0183(19) 0.024(2) 0.018(2) 0.0099(18) 0.0033(16) 0.0026(16)
C23 0.028(2) 0.032(3) 0.024(2) 0.010(2) 0.0055(18) 0.0071(18)
C24 0.038(2) 0.036(3) 0.021(2) 0.007(2) 0.0041(19) 0.005(2)
C25 0.030(2) 0.046(3) 0.022(2) 0.018(2) -0.0022(18) -0.003(2)
C26 0.028(2) 0.041(3) 0.035(3) 0.022(2) 0.0050(19) 0.0071(19)
C27 0.027(2) 0.027(2) 0.022(2) 0.012(2) 0.0050(18) 0.0014(17)
C28 0.021(2) 0.034(3) 0.027(2) 0.017(2) 0.0009(17) -0.0001(18)
C29 0.036(2) 0.036(3) 0.029(3) 0.016(2) 0.0009(19) 0.002(2)
C30 0.056(3) 0.036(3) 0.035(3) 0.017(2) 0.005(2) 0.010(2)
C31 0.053(3) 0.029(3) 0.046(3) 0.011(3) 0.004(3) -0.003(2)
C32 0.043(3) 0.047(3) 0.038(3) 0.015(3) -0.010(2) -0.009(2)
C33 0.032(2) 0.048(3) 0.041(3) 0.024(3) 0.000(2) 0.003(2)
C34 0.091(5) 0.055(4) 0.075(5) -0.001(4) -0.015(4) -0.010(4)
C35 0.034(2) 0.021(2) 0.026(3) 0.001(2) 0.0058(19) 0.0127(18)
C36 0.051(3) 0.030(3) 0.040(3) 0.012(2) 0.006(2) 0.004(2)
C37 0.052(3) 0.029(3) 0.057(4) 0.010(3) 0.010(3) 0.005(2)
C38 0.032(3) 0.026(3) 0.058(4) -0.006(3) 0.001(2) 0.009(2)
C39 0.045(3) 0.044(3) 0.033(3) -0.002(3) -0.003(2) 0.019(2)
C40 0.036(2) 0.036(3) 0.034(3) 0.012(2) 0.005(2) 0.012(2)
C41 0.0217(19) 0.017(2) 0.024(2) 0.0078(18) 0.0035(16) 0.0025(16)
C42 0.0223(19) 0.020(2) 0.021(2) 0.0119(18) 0.0049(16) 0.0053(16)
C43 0.0207(19) 0.014(2) 0.023(2) 0.0063(18) 0.0102(16) 0.0041(15)
C44 0.032(2) 0.020(2) 0.019(2) 0.0092(19) 0.0065(18) 0.0078(17)
C45 0.031(2) 0.024(2) 0.023(2) 0.0139(19) 0.0072(18) 0.0120(18)
C46 0.029(2) 0.024(2) 0.015(2) 0.0070(18) 0.0070(17) 0.0049(18)
C47 0.0220(19) 0.016(2) 0.020(2) 0.0051(18) 0.0050(16) 0.0031(15)
C48 0.025(2) 0.022(2) 0.031(2) 0.015(2) 0.0111(18) 0.0084(17)
C49 0.0207(19) 0.016(2) 0.024(2) 0.0067(18) 0.0044(16) 0.0030(15)
C50 0.0164(19) 0.027(2) 0.035(3) 0.020(2) 0.0000(17) 0.0025(16)
C51 0.031(2) 0.035(3) 0.052(3) 0.028(3) 0.007(2) 0.005(2)
C52 0.037(3) 0.034(3) 0.080(4) 0.038(3) 0.000(3) 0.000(2)
C53 0.037(3) 0.064(4) 0.080(4) 0.058(4) 0.014(3) 0.009(2)
C54 0.053(3) 0.063(4) 0.042(3) 0.037(3) 0.020(2) 0.018(3)
C55 0.042(3) 0.038(3) 0.037(3) 0.024(2) 0.009(2) 0.006(2)
C56 0.023(2) 0.020(2) 0.018(2) 0.0067(18) 0.0069(16) 0.0093(16)
C57 0.027(2) 0.027(2) 0.028(2) 0.013(2) 0.0089(18) 0.0074(17)
C58 0.026(2) 0.023(2) 0.029(2) 0.009(2) 0.0052(18) 0.0029(17)
C59 0.023(2) 0.023(2) 0.021(2) 0.0045(19) -0.0005(17) 0.0052(17)
C60 0.032(2) 0.030(3) 0.021(2) 0.011(2) 0.0075(18) 0.0099(18)
C61 0.027(2) 0.023(2) 0.029(2) 0.012(2) 0.0051(18) 0.0005(17)
C62 0.022(2) 0.018(2) 0.023(2) 0.0062(19) 0.0020(16) 0.0035(16)
C63 0.037(2) 0.028(3) 0.033(3) 0.018(2) 0.009(2) 0.0082(19)
C64 0.058(3) 0.030(3) 0.019(2) 0.009(2) 0.013(2) 0.007(2)
C65 0.039(2) 0.018(2) 0.030(3) 0.008(2) 0.006(2) 0.0051(18)
C66 0.038(2) 0.025(2) 0.029(3) 0.015(2) 0.0074(19) 0.0083(18)
C67 0.034(2) 0.030(3) 0.025(2) 0.014(2) 0.0052(18) 0.0089(19)
C68 0.076(4) 0.026(3) 0.038(3) 0.011(2) 0.004(3) -0.004(2)

loop_
_atom_type_symbol
_atom_type_description
_atom_type_scat_dispersion_real
_atom_type_scat_dispersion_imag
_atom_type_scat_source
C C 0.0033 0.0016 'International Tables Vol C Tables 4.2.6.8 and 6.1.1.4'
H H 0.0000 0.0000 'International Tables Vol C Tables 4.2.6.8 and 6.1.1.4'
Br Br -0.2901 2.4595 'International Tables Vol C Tables 4.2.6.8 and 6.1.1.4'
O O 0.0106 0.0060 'International Tables Vol C Tables 4.2.6.8 and 6.1.1.4'
S S 0.1246 0.1234 'International Tables Vol C Tables 4.2.6.8 and 6.1.1.4'
Se Se -0.0929 2.2259 'International Tables Vol C Tables 4.2.6.8 and 6.1.1.4'

loop_
_geom_angle_atom_site_label_1
_geom_angle_atom_site_label_2
_geom_angle_atom_site_label_3
_geom_angle
_geom_angle_site_symmetry_1
_geom_angle_site_symmetry_3
_geom_angle_publ_flag
C1 Se1 C7 99.80(16) . . ?
C35 Se3 C41 98.63(15) . . ?
O3 S1 O4 120.39(18) . . ?
O3 S1 C14 111.10(17) . . ?
O3 S1 C28 107.82(18) . . ?
O4 S1 C14 106.11(17) . . ?
O4 S1 C28 107.91(19) . . ?
C28 S1 C14 101.93(18) . . ?
O8 S2 O9 119.57(17) . . ?
O8 S2 C49 109.60(17) . . ?
O8 S2 C62 108.38(18) . . ?
O9 S2 C49 104.30(17) . . ?
O9 S2 C62 109.36(17) . . ?
C62 S2 C49 104.60(17) . . ?
C15 O2 C11 112.3(3) . . ?
C31 O5 C34 117.7(5) . . ?
C48 O6 C43 114.0(3) . . ?
C65 O10 C68 117.7(3) . . ?
C2 C1 Se1 123.9(3) . . ?
C2 C1 C6 119.5(4) . . ?
C6 C1 Se1 116.4(3) . . ?
C1 C2 C3 120.1(4) . . ?
C4 C3 C2 120.2(4) . . ?
C3 C4 C5 120.0(4) . . ?
C4 C5 C6 120.5(4) . . ?
C5 C6 C1 119.6(4) . . ?
C8 C7 Se1 107.3(3) . . ?
C8 C7 C12 111.5(3) . . ?
C12 C7 Se1 111.5(2) . . ?
O1 C8 C7 122.1(4) . . ?
O1 C8 C9 122.6(3) . . ?
C9 C8 C7 115.2(3) . . ?
C10 C9 C8 123.1(3) . . ?
C9 C10 C11 123.9(3) . . ?
O2 C11 C10 105.3(3) . . ?
O2 C11 C12 107.4(3) . . ?
O2 C11 C16 109.1(3) . . ?
C10 C11 C12 111.4(3) . . ?
C10 C11 C16 108.4(3) . . ?
C12 C11 C16 114.8(3) . . ?
C11 C12 C7 112.9(3) . . ?
C13 C12 C7 111.4(3) . . ?
C13 C12 C11 112.1(3) . . ?
C14 C13 C12 118.2(3) . . ?
C14 C13 C22 128.0(3) . . ?
C22 C13 C12 113.7(3) . . ?
C13 C14 S1 124.0(3) . . ?
C13 C14 C15 123.4(3) . . ?
C15 C14 S1 112.4(2) . . ?
O2 C15 C14 113.1(3) . . ?
C17 C16 C11 118.0(4) . . ?
C21 C16 C11 124.5(4) . . ?
C21 C16 C17 117.5(4) . . ?
C18 C17 C16 121.4(4) . . ?
C19 C18 C17 119.1(4) . . ?
C18 C19 Br2 118.7(4) . . ?
C18 C19 C20 121.7(4) . . ?
C20 C19 Br2 119.5(4) . . ?
C19 C20 C21 118.3(4) . . ?
C16 C21 C20 121.9(4) . . ?
C23 C22 C13 120.5(3) . . ?
C27 C22 C13 120.7(3) . . ?
C27 C22 C23 118.3(4) . . ?
C22 C23 C24 120.9(4) . . ?
C25 C24 C23 119.7(4) . . ?
C26 C25 C24 120.3(4) . . ?
C25 C26 C27 119.5(4) . . ?
C22 C27 C26 121.3(4) . . ?
C29 C28 S1 119.9(3) . . ?
C29 C28 C33 120.6(4) . . ?
C33 C28 S1 119.4(3) . . ?
C30 C29 C28 120.0(4) . . ?
C29 C30 C31 119.4(4) . . ?
O5 C31 C30 114.8(5) . . ?
O5 C31 C32 124.7(5) . . ?
C32 C31 C30 120.4(5) . . ?
C31 C32 C33 120.5(4) . . ?
C32 C33 C28 119.1(4) . . ?
C36 C35 Se3 122.5(3) . . ?
C40 C35 Se3 117.8(3) . . ?
C40 C35 C36 119.6(4) . . ?
C37 C36 C35 119.3(5) . . ?
C38 C37 C36 121.3(5) . . ?
C37 C38 C39 119.3(4) . . ?
C38 C39 C40 120.4(5) . . ?
C39 C40 C35 120.1(4) . . ?
C42 C41 Se3 112.7(2) . . ?
C46 C41 Se3 106.7(3) . . ?
C46 C41 C42 111.6(3) . . ?
C43 C42 C41 113.5(3) . . ?
C47 C42 C41 111.9(3) . . ?
C47 C42 C43 111.6(3) . . ?
O6 C43 C42 107.9(3) . . ?
O6 C43 C44 104.1(3) . . ?
O6 C43 C56 110.6(3) . . ?
C44 C43 C42 111.9(3) . . ?
C44 C43 C56 109.1(3) . . ?
C56 C43 C42 112.8(3) . . ?
C45 C44 C43 124.8(4) . . ?
C44 C45 C46 122.5(4) . . ?
O7 C46 C41 122.1(4) . . ?
O7 C46 C45 122.4(4) . . ?
C45 C46 C41 115.6(3) . . ?
C49 C47 C42 119.5(3) . . ?
C49 C47 C50 126.4(3) . . ?
C50 C47 C42 114.0(3) . . ?
O6 C48 C49 112.8(3) . . ?
C47 C49 S2 123.6(3) . . ?
C47 C49 C48 123.2(3) . . ?
C48 C49 S2 113.2(2) . . ?
C51 C50 C47 121.2(4) . . ?
C51 C50 C55 118.7(4) . . ?
C55 C50 C47 119.9(4) . . ?
C50 C51 C52 120.8(5) . . ?
C53 C52 C51 119.7(5) . . ?
C54 C53 C52 120.3(4) . . ?
C53 C54 C55 120.4(5) . . ?
C54 C55 C50 120.1(4) . . ?
C57 C56 C43 118.5(3) . . ?
C61 C56 C43 123.5(3) . . ?
C61 C56 C57 117.8(4) . . ?
C58 C57 C56 121.8(4) . . ?
C59 C58 C57 118.9(4) . . ?
C58 C59 Br4 120.3(3) . . ?
C58 C59 C60 120.7(4) . . ?
C60 C59 Br4 118.9(3) . . ?
C61 C60 C59 120.2(4) . . ?
C60 C61 C56 120.5(4) . . ?
C63 C62 S2 119.9(3) . . ?
C67 C62 S2 119.3(3) . . ?
C67 C62 C63 120.8(4) . . ?
C64 C63 C62 118.8(4) . . ?
C63 C64 C65 120.4(4) . . ?
O10 C65 C64 115.8(4) . . ?
O10 C65 C66 123.8(4) . . ?
C66 C65 C64 120.4(4) . . ?
C65 C66 C67 119.2(4) . . ?
C62 C67 C66 120.3(4) . . ?

loop_
_geom_bond_atom_site_label_1
_geom_bond_atom_site_label_2
_geom_bond_distance
_geom_bond_site_symmetry_2
_geom_bond_publ_flag
Se1 C1 1.918(4) . ?
Se1 C7 1.980(4) . ?
Br2 C19 1.899(4) . ?
Se3 C35 1.925(4) . ?
Se3 C41 1.990(4) . ?
Br4 C59 1.901(4) . ?
S1 O3 1.425(3) . ?
S1 O4 1.432(3) . ?
S1 C14 1.767(4) . ?
S1 C28 1.762(4) . ?
S2 O8 1.430(3) . ?
S2 O9 1.436(3) . ?
S2 C49 1.796(4) . ?
S2 C62 1.762(4) . ?
O1 C8 1.222(4) . ?
O2 C11 1.448(4) . ?
O2 C15 1.424(4) . ?
O5 C31 1.365(6) . ?
O5 C34 1.451(6) . ?
O6 C43 1.448(4) . ?
O6 C48 1.423(4) . ?
O7 C46 1.215(4) . ?
O10 C65 1.362(5) . ?
O10 C68 1.438(5) . ?
C1 C2 1.384(5) . ?
C1 C6 1.386(5) . ?
C2 C3 1.389(6) . ?
C3 C4 1.365(6) . ?
C4 C5 1.379(6) . ?
C5 C6 1.384(5) . ?
C7 C8 1.504(5) . ?
C7 C12 1.535(5) . ?
C8 C9 1.467(5) . ?
C9 C10 1.325(5) . ?
C10 C11 1.519(5) . ?
C11 C12 1.521(5) . ?
C11 C16 1.529(5) . ?
C12 C13 1.516(5) . ?
C13 C14 1.331(5) . ?
C13 C22 1.489(5) . ?
C14 C15 1.514(5) . ?
C16 C17 1.396(5) . ?
C16 C21 1.382(6) . ?
C17 C18 1.381(6) . ?
C18 C19 1.370(6) . ?
C19 C20 1.372(6) . ?
C20 C21 1.393(6) . ?
C22 C23 1.383(5) . ?
C22 C27 1.382(5) . ?
C23 C24 1.384(5) . ?
C24 C25 1.383(6) . ?
C25 C26 1.370(6) . ?
C26 C27 1.387(5) . ?
C28 C29 1.383(6) . ?
C28 C33 1.390(5) . ?
C29 C30 1.382(6) . ?
C30 C31 1.394(6) . ?
C31 C32 1.374(7) . ?
C32 C33 1.386(6) . ?
C35 C36 1.392(6) . ?
C35 C40 1.384(6) . ?
C36 C37 1.376(6) . ?
C37 C38 1.375(7) . ?
C38 C39 1.379(7) . ?
C39 C40 1.383(6) . ?
C41 C42 1.539(5) . ?
C41 C46 1.497(5) . ?
C42 C43 1.538(5) . ?
C42 C47 1.520(5) . ?
C43 C44 1.500(5) . ?
C43 C56 1.530(5) . ?
C44 C45 1.326(5) . ?
C45 C46 1.470(5) . ?
C47 C49 1.330(5) . ?
C47 C50 1.495(5) . ?
C48 C49 1.511(5) . ?
C50 C51 1.385(6) . ?
C50 C55 1.390(6) . ?
C51 C52 1.388(6) . ?
C52 C53 1.372(7) . ?
C53 C54 1.367(7) . ?
C54 C55 1.390(6) . ?
C56 C57 1.396(5) . ?
C56 C61 1.395(5) . ?
C57 C58 1.381(5) . ?
C58 C59 1.371(5) . ?
C59 C60 1.384(5) . ?
C60 C61 1.374(5) . ?
C62 C63 1.388(5) . ?
C62 C67 1.379(5) . ?
C63 C64 1.371(6) . ?
C64 C65 1.395(6) . ?
C65 C66 1.376(6) . ?
C66 C67 1.380(5) . ?
